data_4036320
loop_
_publ_author_name
'Ram, Ram N.'
'Soni, Vineet Kumar'

_publ_section_title
;
 Synthesis of \a-Functionalized Trichloromethylcarbinols.
;
_journal_issue 17
_journal_name_full 'The Journal of organic chemistry'
_journal_page_first 8922
_journal_page_last 8928
_journal_paper_doi 10.1021/acs.joc.5b01547
_journal_volume 80
_journal_year 2015
_chemical_formula_moiety 'C19 H17 Cl3 N2 O4'
_chemical_formula_sum 'C19 H17 Cl3 N2 O4'
_chemical_formula_weight 443.70
_space_group_IT_number 14
_space_group_name_Hall '-P 2yn'
_space_group_name_H-M_alt 'P 1 21/n 1'
_symmetry_cell_setting monoclinic
_symmetry_space_group_name_Hall '-P 2yn'
_symmetry_space_group_name_H-M 'P 1 21/n 1'
_atom_sites_solution_hydrogens geom
_atom_sites_solution_primary direct
_atom_sites_solution_secondary difmap
_audit_creation_method SHELXL-97
_cell_angle_alpha 90.00
_cell_angle_beta 92.949(4)
_cell_angle_gamma 90.00
_cell_formula_units_Z 4
_cell_length_a 9.054(2)
_cell_length_b 17.784(5)
_cell_length_c 12.497(3)
_cell_measurement_reflns_used 1915
_cell_measurement_temperature 298(2)
_cell_measurement_theta_max 23.49
_cell_measurement_theta_min 2.19
_cell_volume 2009.6(9)
_computing_cell_refinement 'Bruker SMART'
_computing_data_collection 'Bruker SMART'
_computing_data_reduction 'Bruker SAINT'
_computing_molecular_graphics 'Bruker SHELXTL'
_computing_publication_material 'Bruker SHELXTL'
_computing_structure_refinement 'SHELXL-97 (Sheldrick, 1997)'
_computing_structure_solution 'SHELXS-97 (Sheldrick, 1990)'
_diffrn_ambient_temperature 298(2)
_diffrn_measured_fraction_theta_full 0.997
_diffrn_measured_fraction_theta_max 0.997
_diffrn_measurement_device_type 'CCD area detector'
_diffrn_measurement_method 'phi and omega scans'
_diffrn_radiation_monochromator graphite
_diffrn_radiation_source 'fine-focus sealed tube'
_diffrn_radiation_type MoK\a
_diffrn_radiation_wavelength 0.71073
_diffrn_reflns_av_R_equivalents 0.0523
_diffrn_reflns_av_sigmaI/netI 0.0416
_diffrn_reflns_limit_h_max 10
_diffrn_reflns_limit_h_min -10
_diffrn_reflns_limit_k_max 21
_diffrn_reflns_limit_k_min -21
_diffrn_reflns_limit_l_max 14
_diffrn_reflns_limit_l_min -14
_diffrn_reflns_number 17746
_diffrn_reflns_theta_full 25.00
_diffrn_reflns_theta_max 25.00
_diffrn_reflns_theta_min 1.99
_exptl_absorpt_coefficient_mu 0.483
_exptl_absorpt_correction_type none
_exptl_crystal_colour colourless
_exptl_crystal_density_diffrn 1.468
_exptl_crystal_density_method 'not measured'
_exptl_crystal_description block
_exptl_crystal_F_000 912
_exptl_crystal_size_max 0.249
_exptl_crystal_size_mid 0.157
_exptl_crystal_size_min 0.102
_refine_diff_density_max 0.328
_refine_diff_density_min -0.221
_refine_diff_density_rms 0.052
_refine_ls_extinction_method none
_refine_ls_goodness_of_fit_ref 1.031
_refine_ls_hydrogen_treatment constr
_refine_ls_matrix_type full
_refine_ls_number_parameters 255
_refine_ls_number_reflns 3531
_refine_ls_number_restraints 0
_refine_ls_restrained_S_all 1.031
_refine_ls_R_factor_all 0.0405
_refine_ls_R_factor_gt 0.0352
_refine_ls_shift/su_max 0.014
_refine_ls_shift/su_mean 0.000
_refine_ls_structure_factor_coef Fsqd
_refine_ls_weighting_details 'calc w=1/[\s^2^(Fo^2^)+(0.0551P)^2^+0.1115P] where P=(Fo^2^+2Fc^2^)/3'
_refine_ls_weighting_scheme calc
_refine_ls_wR_factor_gt 0.0921
_refine_ls_wR_factor_ref 0.0948
_reflns_number_gt 3060
_reflns_number_total 3540
_reflns_threshold_expression >2sigma(I)
_cod_data_source_file jo5b01547_si_002.cif
_cod_data_source_block vin1m
_cod_depositor_comments
;
The following automatic conversions were performed:

data item '_symmetry_cell_setting' value 'Monoclinic' was changed to
'monoclinic' in accordance with the
/home/saulius/struct/COD-crude-data/automatic-downloads/DataCite-retrospective/ACS/depositions/lib/dictionaries/cif_core.dic
dictionary named 'cif_core.dic' version 2.4.2 last updated on
2011-04-26.

Automatic conversion script
Id: cif_fix_values 6909 2019-04-08 15:41:33Z antanas 
;
_cod_original_cell_volume 2009.4(9)
_cod_original_sg_symbol_H-M P21/n
_cod_database_code 4036320

loop_
_symmetry_equiv_pos_as_xyz
'x, y, z'
'-x+1/2, y+1/2, -z+1/2'
'-x, -y, -z'
'x-1/2, -y-1/2, z-1/2'

loop_
_atom_site_label
_atom_site_type_symbol
_atom_site_fract_x
_atom_site_fract_y
_atom_site_fract_z
_atom_site_U_iso_or_equiv
_atom_site_adp_type
_atom_site_occupancy
_atom_site_symmetry_multiplicity
_atom_site_calc_flag
_atom_site_refinement_flags
Cl1 Cl 0.49551(5) 0.16468(3) 0.78669(4) 0.03668(15) Uani 1 1 d .
Cl2 Cl 0.48260(5) 0.16628(3) 1.01451(4) 0.03655(15) Uani 1 1 d .
Cl3 Cl 0.36869(6) 0.03801(3) 0.89440(4) 0.04207(16) Uani 1 1 d .
O1 O 0.36025(15) 0.39891(8) 0.80009(12) 0.0423(3) Uani 1 1 d .
O2 O 0.17112(14) 0.26649(7) 0.70972(9) 0.0337(3) Uani 1 1 d .
O3 O 0.24367(13) 0.25159(6) 0.88459(9) 0.0269(3) Uani 1 1 d .
O4 O 0.15857(16) 0.15340(10) 1.05709(10) 0.0538(4) Uani 1 1 d .
N1 N 0.12679(17) 0.41456(8) 0.85676(11) 0.0292(3) Uani 1 1 d .
N2 N -0.00552(15) 0.11868(8) 0.92477(11) 0.0281(3) Uani 1 1 d .
C1 C -0.01654(19) 0.38288(10) 0.87535(13) 0.0272(4) Uani 1 1 d .
C2 C -0.0403(2) 0.34759(10) 0.97159(15) 0.0324(4) Uani 1 1 d .
H2 H 0.0375 0.3403 1.0221 0.039 Uiso 1 1 calc R
C3 C -0.1818(2) 0.32312(11) 0.99194(16) 0.0393(5) Uani 1 1 d .
H3 H -0.1990 0.2993 1.0563 0.047 Uiso 1 1 calc R
C4 C -0.2966(2) 0.33409(11) 0.91710(17) 0.0399(5) Uani 1 1 d .
H4 H -0.3916 0.3186 0.9318 0.048 Uiso 1 1 calc R
C5 C -0.2715(2) 0.36782(12) 0.82062(16) 0.0406(5) Uani 1 1 d .
H5 H -0.3490 0.3740 0.7696 0.049 Uiso 1 1 calc R
C6 C -0.1311(2) 0.39256(11) 0.79937(15) 0.0347(4) Uani 1 1 d .
H6 H -0.1140 0.4156 0.7343 0.042 Uiso 1 1 calc R
C7 C 0.23778(19) 0.37482(10) 0.81793(13) 0.0278(4) Uani 1 1 d .
C8 C 0.20823(18) 0.29184(10) 0.79460(13) 0.0250(4) Uani 1 1 d .
C9 C 0.23279(19) 0.17104(9) 0.87729(13) 0.0256(4) Uani 1 1 d .
H9 H 0.1921 0.1570 0.8059 0.031 Uiso 1 1 calc R
C10 C 0.1250(2) 0.14618(10) 0.96235(14) 0.0304(4) Uani 1 1 d .
C11 C -0.05266(18) 0.11723(9) 0.81292(13) 0.0257(4) Uani 1 1 d .
C12 C -0.0296(2) 0.05355(11) 0.75263(15) 0.0358(4) Uani 1 1 d .
H12 H 0.0137 0.0111 0.7843 0.043 Uiso 1 1 calc R
C13 C -0.0712(2) 0.05372(12) 0.64559(17) 0.0462(5) Uani 1 1 d .
H13 H -0.0552 0.0114 0.6040 0.055 Uiso 1 1 calc R
C14 C -0.1369(2) 0.11682(13) 0.59949(16) 0.0442(5) Uani 1 1 d .
H14 H -0.1637 0.1169 0.5266 0.053 Uiso 1 1 calc R
C15 C -0.1633(2) 0.17965(12) 0.66038(16) 0.0389(5) Uani 1 1 d .
H15 H -0.2090 0.2216 0.6291 0.047 Uiso 1 1 calc R
C16 C -0.1213(2) 0.17961(10) 0.76761(15) 0.0314(4) Uani 1 1 d .
H16 H -0.1391 0.2215 0.8095 0.038 Uiso 1 1 calc R
C17 C 0.1505(2) 0.49363(10) 0.88725(16) 0.0393(5) Uani 1 1 d .
H17A H 0.1513 0.4982 0.9638 0.059 Uiso 1 1 calc R
H17B H 0.0721 0.5239 0.8554 0.059 Uiso 1 1 calc R
H17C H 0.2435 0.5105 0.8624 0.059 Uiso 1 1 calc R
C18 C 0.38734(19) 0.13762(10) 0.89521(13) 0.0278(4) Uani 1 1 d .
C19 C -0.1148(2) 0.09675(14) 1.00121(16) 0.0463(5) Uani 1 1 d .
H19A H -0.0691 0.0961 1.0722 0.069 Uiso 1 1 calc R
H19B H -0.1521 0.0475 0.9834 0.069 Uiso 1 1 calc R
H19C H -0.1948 0.1322 0.9981 0.069 Uiso 1 1 calc R

loop_
_atom_site_aniso_label
_atom_site_aniso_U_11
_atom_site_aniso_U_22
_atom_site_aniso_U_33
_atom_site_aniso_U_23
_atom_site_aniso_U_13
_atom_site_aniso_U_12
Cl1 0.0284(3) 0.0434(3) 0.0390(3) -0.0012(2) 0.0090(2) -0.00371(19)
Cl2 0.0289(3) 0.0443(3) 0.0355(3) -0.00231(19) -0.0078(2) -0.00009(19)
Cl3 0.0474(3) 0.0249(3) 0.0537(3) 0.0026(2) -0.0004(2) 0.0011(2)
O1 0.0299(8) 0.0367(8) 0.0613(9) 0.0026(7) 0.0108(7) -0.0042(6)
O2 0.0364(8) 0.0361(7) 0.0282(7) -0.0001(5) -0.0023(5) 0.0005(6)
O3 0.0313(7) 0.0246(6) 0.0246(6) -0.0004(5) -0.0010(5) 0.0009(5)
O4 0.0404(9) 0.0947(13) 0.0262(8) -0.0002(7) 0.0004(6) -0.0216(8)
N1 0.0285(8) 0.0244(8) 0.0351(8) -0.0011(6) 0.0052(6) -0.0006(6)
N2 0.0231(8) 0.0341(8) 0.0273(7) 0.0035(6) 0.0017(6) -0.0032(6)
C1 0.0278(10) 0.0240(9) 0.0303(9) -0.0035(7) 0.0056(7) 0.0034(7)
C2 0.0351(11) 0.0310(10) 0.0309(10) -0.0009(8) -0.0010(8) -0.0009(8)
C3 0.0458(13) 0.0356(11) 0.0376(11) -0.0019(8) 0.0130(9) -0.0060(9)
C4 0.0278(11) 0.0374(12) 0.0554(13) -0.0098(9) 0.0115(10) -0.0028(8)
C5 0.0291(11) 0.0419(12) 0.0501(12) -0.0046(9) -0.0045(9) 0.0066(9)
C6 0.0333(11) 0.0346(11) 0.0361(10) 0.0028(8) 0.0022(8) 0.0068(8)
C7 0.0278(10) 0.0290(10) 0.0267(9) 0.0042(7) 0.0010(7) 0.0005(8)
C8 0.0173(8) 0.0311(10) 0.0268(9) 0.0010(7) 0.0031(7) 0.0017(7)
C9 0.0259(10) 0.0259(9) 0.0248(8) 0.0003(7) -0.0006(7) -0.0034(7)
C10 0.0286(10) 0.0369(10) 0.0259(9) 0.0019(8) 0.0016(7) -0.0008(8)
C11 0.0207(9) 0.0262(9) 0.0300(9) 0.0026(7) -0.0003(7) -0.0038(7)
C12 0.0346(11) 0.0293(11) 0.0427(11) 0.0001(8) -0.0057(9) 0.0033(8)
C13 0.0485(13) 0.0446(13) 0.0449(12) -0.0140(10) -0.0045(10) 0.0002(10)
C14 0.0386(12) 0.0589(14) 0.0338(10) 0.0034(10) -0.0104(9) -0.0083(10)
C15 0.0294(11) 0.0394(12) 0.0467(12) 0.0146(9) -0.0087(9) -0.0029(8)
C16 0.0245(10) 0.0275(10) 0.0420(10) 0.0007(8) -0.0002(8) -0.0011(8)
C17 0.0414(12) 0.0264(10) 0.0506(12) -0.0016(8) 0.0061(9) -0.0027(8)
C18 0.0282(10) 0.0251(9) 0.0299(9) 0.0002(7) 0.0006(7) -0.0024(7)
C19 0.0316(11) 0.0681(15) 0.0398(11) 0.0098(10) 0.0067(9) -0.0103(10)

loop_
_atom_type_symbol
_atom_type_description
_atom_type_scat_dispersion_real
_atom_type_scat_dispersion_imag
_atom_type_scat_source
C C 0.0033 0.0016 'International Tables Vol C Tables 4.2.6.8 and 6.1.1.4'
H H 0.0000 0.0000 'International Tables Vol C Tables 4.2.6.8 and 6.1.1.4'
N N 0.0061 0.0033 'International Tables Vol C Tables 4.2.6.8 and 6.1.1.4'
O O 0.0106 0.0060 'International Tables Vol C Tables 4.2.6.8 and 6.1.1.4'
Cl Cl 0.1484 0.1585 'International Tables Vol C Tables 4.2.6.8 and 6.1.1.4'

loop_
_geom_angle_atom_site_label_1
_geom_angle_atom_site_label_2
_geom_angle_atom_site_label_3
_geom_angle
C8 O3 C9 117.39(13)
C7 N1 C1 123.32(15)
C7 N1 C17 119.76(15)
C1 N1 C17 116.86(14)
C10 N2 C11 123.92(14)
C10 N2 C19 118.79(15)
C11 N2 C19 116.89(14)
C6 C1 C2 120.64(17)
C6 C1 N1 119.35(16)
C2 C1 N1 119.87(16)
C1 C2 C3 119.19(18)
C1 C2 H2 120.4
C3 C2 H2 120.4
C4 C3 C2 120.19(18)
C4 C3 H3 119.9
C2 C3 H3 119.9
C5 C4 C3 120.27(19)
C5 C4 H4 119.9
C3 C4 H4 119.9
C4 C5 C6 120.11(19)
C4 C5 H5 119.9
C6 C5 H5 119.9
C1 C6 C5 119.57(18)
C1 C6 H6 120.2
C5 C6 H6 120.2
O1 C7 N1 125.92(17)
O1 C7 C8 117.20(15)
N1 C7 C8 116.88(15)
O2 C8 O3 125.80(17)
O2 C8 C7 125.30(15)
O3 C8 C7 108.67(14)
O3 C9 C18 108.61(14)
O3 C9 C10 106.57(13)
C18 C9 C10 113.24(14)
O3 C9 H9 109.4
C18 C9 H9 109.4
C10 C9 H9 109.4
O4 C10 N2 123.49(16)
O4 C10 C9 120.39(16)
N2 C10 C9 116.10(15)
C16 C11 C12 120.87(17)
C16 C11 N2 119.26(16)
C12 C11 N2 119.87(16)
C13 C12 C11 119.23(18)
C13 C12 H12 120.4
C11 C12 H12 120.4
C12 C13 C14 119.96(19)
C12 C13 H13 120.0
C14 C13 H13 120.0
C15 C14 C13 120.71(18)
C15 C14 H14 119.6
C13 C14 H14 119.6
C16 C15 C14 119.37(18)
C16 C15 H15 120.3
C14 C15 H15 120.3
C15 C16 C11 119.81(18)
C15 C16 H16 120.1
C11 C16 H16 120.1
N1 C17 H17A 109.5
N1 C17 H17B 109.5
H17A C17 H17B 109.5
N1 C17 H17C 109.5
H17A C17 H17C 109.5
H17B C17 H17C 109.5
C9 C18 Cl2 114.67(12)
C9 C18 Cl1 108.62(12)
Cl2 C18 Cl1 107.61(9)
C9 C18 Cl3 107.51(12)
Cl2 C18 Cl3 109.61(10)
Cl1 C18 Cl3 108.70(9)
N2 C19 H19A 109.5
N2 C19 H19B 109.5
H19A C19 H19B 109.5
N2 C19 H19C 109.5
H19A C19 H19C 109.5
H19B C19 H19C 109.5

loop_
_geom_bond_atom_site_label_1
_geom_bond_atom_site_label_2
_geom_bond_distance
Cl1 C18 1.7795(17)
Cl2 C18 1.7590(18)
Cl3 C18 1.7794(19)
O1 C7 1.220(2)
O2 C8 1.185(2)
O3 C8 1.357(2)
O3 C9 1.438(2)
O4 C10 1.214(2)
N1 C7 1.340(2)
N1 C1 1.444(2)
N1 C17 1.470(2)
N2 C10 1.341(2)
N2 C11 1.441(2)
N2 C19 1.463(2)
C1 C6 1.380(3)
C1 C2 1.383(3)
C2 C3 1.389(3)
C2 H2 0.9300
C3 C4 1.376(3)
C3 H3 0.9300
C4 C5 1.376(3)
C4 H4 0.9300
C5 C6 1.384(3)
C5 H5 0.9300
C6 H6 0.9300
C7 C8 1.525(3)
C9 C18 1.526(2)
C9 C10 1.544(2)
C9 H9 0.9800
C11 C16 1.379(2)
C11 C12 1.382(3)
C12 C13 1.371(3)
C12 H12 0.9300
C13 C14 1.382(3)
C13 H13 0.9300
C14 C15 1.380(3)
C14 H14 0.9300
C15 C16 1.374(3)
C15 H15 0.9300
C16 H16 0.9300
C17 H17A 0.9600
C17 H17B 0.9600
C17 H17C 0.9600
C19 H19A 0.9600
C19 H19B 0.9600
C19 H19C 0.9600

loop_
_geom_torsion_atom_site_label_1
_geom_torsion_atom_site_label_2
_geom_torsion_atom_site_label_3
_geom_torsion_atom_site_label_4
_geom_torsion
C7 N1 C1 C6 -97.8(2)
C17 N1 C1 C6 85.0(2)
C7 N1 C1 C2 86.5(2)
C17 N1 C1 C2 -90.8(2)
C6 C1 C2 C3 -1.2(3)
N1 C1 C2 C3 174.54(16)
C1 C2 C3 C4 -0.1(3)
C2 C3 C4 C5 1.5(3)
C3 C4 C5 C6 -1.6(3)
C2 C1 C6 C5 1.1(3)
N1 C1 C6 C5 -174.64(16)
C4 C5 C6 C1 0.3(3)
C1 N1 C7 O1 179.46(16)
C17 N1 C7 O1 -3.4(3)
C1 N1 C7 C8 -0.9(2)
C17 N1 C7 C8 176.25(15)
C9 O3 C8 O2 -1.2(2)
C9 O3 C8 C7 -176.03(13)
O1 C7 C8 O2 -84.0(2)
N1 C7 C8 O2 96.3(2)
O1 C7 C8 O3 90.81(18)
N1 C7 C8 O3 -88.85(18)
C8 O3 C9 C18 115.03(15)
C8 O3 C9 C10 -122.66(15)
C11 N2 C10 O4 173.17(18)
C19 N2 C10 O4 0.6(3)
C11 N2 C10 C9 -5.2(2)
C19 N2 C10 C9 -177.75(17)
O3 C9 C10 O4 -66.9(2)
C18 C9 C10 O4 52.4(2)
O3 C9 C10 N2 111.54(17)
C18 C9 C10 N2 -129.10(17)
C10 N2 C11 C16 -85.9(2)
C19 N2 C11 C16 86.8(2)
C10 N2 C11 C12 94.5(2)
C19 N2 C11 C12 -92.9(2)
C16 C11 C12 C13 2.2(3)
N2 C11 C12 C13 -178.16(17)
C11 C12 C13 C14 -0.7(3)
C12 C13 C14 C15 -0.9(3)
C13 C14 C15 C16 1.1(3)
C14 C15 C16 C11 0.4(3)
C12 C11 C16 C15 -2.1(3)
N2 C11 C16 C15 178.30(16)
O3 C9 C18 Cl2 54.13(16)
C10 C9 C18 Cl2 -64.04(17)
O3 C9 C18 Cl1 -66.27(15)
C10 C9 C18 Cl1 175.56(12)
O3 C9 C18 Cl3 176.28(10)
C10 C9 C18 Cl3 58.11(16)
